data_2218814
loop_
_publ_author_name
'Mizuguchi, Jin'

_publ_section_title
;
 A low-temperature phase of the 1:1 complex of
 2-(6-diethylamino-3-diethyliminio-3<i>H</i>-xanthen-9-yl)benzoate with
 ethyl gallate at 93K
;
_journal_issue 7
_journal_name_full 'Acta Crystallographica Section E'
_journal_page_first o1238
_journal_page_last o1239
_journal_paper_doi 10.1107/S1600536808016528
_journal_volume 64
_journal_year 2008
_chemical_formula_iupac 'C28 H30 N2 O3, C9 H10 O5'
_chemical_formula_moiety 'C28 H30 N2 O3, C9 H10 O5'
_chemical_formula_sum 'C37 H40 N2 O8'
_chemical_formula_weight 640.71
_chemical_name_systematic
;
2-(6-diethylamino-3-diethyliminio-3H-xanthen-9-yl)benzoate--ethyl
3,4,5-trihydroxybenzoate (1/1)
;
_space_group_IT_number 2
_symmetry_cell_setting triclinic
_symmetry_space_group_name_Hall '-P 1'
_symmetry_space_group_name_H-M 'P -1'
_cell_angle_alpha 94.1760(7)
_cell_angle_beta 96.1440(7)
_cell_angle_gamma 93.7790(7)
_cell_formula_units_Z 4
_cell_length_a 11.3689(2)
_cell_length_b 16.3654(3)
_cell_length_c 17.6518(3)
_cell_measurement_reflns_used 23114
_cell_measurement_temperature 93
_cell_measurement_theta_max 68.5
_cell_measurement_theta_min 3.0
_cell_volume 3247.69(10)
_computing_cell_refinement 'PROCESS-AUTO (Rigaku, 1998)'
_computing_data_collection 'PROCESS-AUTO (Rigaku, 1998)'
_computing_data_reduction
;
CrystalStructure (Rigaku/MSC, 2006)
;
_computing_molecular_graphics 'ORTEPIII (Burnett & Johnson, 1996)'
_computing_publication_material 'CrystalStructure (Rigaku/MSC, 2006)'
_computing_structure_refinement 'SHELXL97 (Sheldrick, 2008)'
_computing_structure_solution 'SIR2004 (Burla <i>et al.</i>,  2005)'
_diffrn_detector_area_resol_mean 10.00
_diffrn_measured_fraction_theta_full 0.926
_diffrn_measured_fraction_theta_max 0.926
_diffrn_measurement_device_type 'Rigaku R-AXIS RAPID'
_diffrn_measurement_method \w
_diffrn_radiation_type 'Cu K\a'
_diffrn_radiation_wavelength 1.54187
_diffrn_reflns_av_R_equivalents 0.039
_diffrn_reflns_limit_h_max 13
_diffrn_reflns_limit_h_min -13
_diffrn_reflns_limit_k_max 19
_diffrn_reflns_limit_k_min -19
_diffrn_reflns_limit_l_max 19
_diffrn_reflns_limit_l_min -19
_diffrn_reflns_number 29633
_diffrn_reflns_theta_full 68.25
_diffrn_reflns_theta_max 68.25
_exptl_absorpt_coefficient_mu 0.755
_exptl_absorpt_correction_T_max 0.860
_exptl_absorpt_correction_T_min 0.810
_exptl_absorpt_correction_type multi-scan
_exptl_absorpt_process_details '(Higashi, 1995)'
_exptl_crystal_colour red
_exptl_crystal_density_diffrn 1.310
_exptl_crystal_density_method 'not measured'
_exptl_crystal_description block
_exptl_crystal_F_000 1360.00
_exptl_crystal_size_max 0.20
_exptl_crystal_size_mid 0.20
_exptl_crystal_size_min 0.20
_refine_diff_density_max 0.23
_refine_diff_density_min -0.25
_refine_ls_extinction_method none
_refine_ls_goodness_of_fit_ref 0.942
_refine_ls_hydrogen_treatment mixed
_refine_ls_number_parameters 881
_refine_ls_number_reflns 11011
_refine_ls_number_restraints 0
_refine_ls_R_factor_gt 0.0441
_refine_ls_shift/su_max 0.0010
_refine_ls_structure_factor_coef Fsqd
_refine_ls_weighting_details 'w = 1/[\s^2^(Fo^2^)+(0.0668P)^2^] where P=(Fo^2^+2Fc^2^)/3'
_refine_ls_weighting_scheme calc
_refine_ls_wR_factor_ref 0.1151
_reflns_number_gt 7318
_reflns_number_total 11011
_reflns_threshold_expression F^2^>2\s(F^2^)
_cod_data_source_file sj2498.cif
_cod_data_source_block I
_cod_database_code 2218814
_cod_database_fobs_code 2218814

loop_
_symmetry_equiv_pos_site_id
_symmetry_equiv_pos_as_xyz
1 +X,+Y,+Z
2 -X,-Y,-Z

loop_
_atom_site_type_symbol
_atom_site_label
_atom_site_fract_x
_atom_site_fract_y
_atom_site_fract_z
_atom_site_U_iso_or_equiv
_atom_site_adp_type
_atom_site_calc_flag
_atom_site_refinement_flags
_atom_site_occupancy
O O1B 0.87836(10) 0.98739(7) 0.42995(7) 0.0229(3) Uani d . 1.00
O O2B 0.90792(11) 0.95942(8) 0.79262(7) 0.0281(3) Uani d . 1.00
O O3B 0.93454(11) 1.01742(8) 0.68439(7) 0.0267(3) Uani d . 1.00
O O1A 0.88374(11) 0.47147(7) -0.06554(7) 0.0240(3) Uani d . 1.00
O O2A 0.89121(11) 0.48936(8) 0.30288(7) 0.0297(3) Uani d . 1.00
O O3A 0.92734(11) 0.51496(8) 0.18428(7) 0.0293(3) Uani d . 1.00
O O6A 1.13694(12) 0.58483(8) 0.23956(8) 0.0291(3) Uani d . 1.00
O O5A 1.09716(13) 0.43281(8) 0.30792(8) 0.0338(3) Uani d . 1.00
O O4A 1.25444(12) 0.39351(8) 0.42047(8) 0.0324(3) Uani d . 1.00
O O7A 1.57886(13) 0.62783(9) 0.45684(9) 0.0469(4) Uani d . 1.00
O O8A 1.50522(11) 0.71810(8) 0.37821(8) 0.0317(3) Uani d . 1.00
O O6B 1.13331(12) 1.08929(8) 0.74789(8) 0.0288(3) Uani d . 1.00
O O5B 1.12346(12) 0.92278(8) 0.79090(8) 0.0290(3) Uani d . 1.00
O O4B 1.29851(12) 0.87659(8) 0.88819(8) 0.0302(3) Uani d . 1.00
O O7B 1.56742(12) 1.13800(8) 0.97180(8) 0.0333(3) Uani d . 1.00
O O8B 1.48988(11) 1.22678(8) 0.89288(8) 0.0322(3) Uani d . 1.00
N N2B 0.71903(14) 1.23884(9) 0.37466(9) 0.0277(4) Uani d . 1.00
N N1B 0.97157(14) 0.71094(9) 0.43325(9) 0.0274(4) Uani d . 1.00
N N2A 0.81195(14) 0.74802(9) -0.10608(9) 0.0268(3) Uani d . 1.00
N N1A 0.95787(14) 0.19150(9) -0.04933(9) 0.0288(4) Uani d . 1.00
C C9B 0.74323(16) 1.18196(11) 0.42495(11) 0.0256(4) Uani d . 1.00
C C8B 0.80925(16) 1.11476(11) 0.40636(11) 0.0240(4) Uani d . 1.00
C C7B 0.81752(16) 1.05203(11) 0.45422(11) 0.0219(4) Uani d . 1.00
C C12B 0.76375(16) 1.05087(11) 0.52263(11) 0.0219(4) Uani d . 1.00
C C11B 0.70771(16) 1.12247(11) 0.54336(11) 0.0257(4) Uani d . 1.00
C C10B 0.69800(17) 1.18574(12) 0.49776(11) 0.0280(4) Uani d . 1.00
C C13B 0.76693(16) 0.98015(11) 0.56424(11) 0.0220(4) Uani d . 1.00
C C4B 0.82581(15) 0.91354(11) 0.53678(11) 0.0214(4) Uani d . 1.00
C C5B 0.88086(16) 0.91770(11) 0.46921(11) 0.0215(4) Uani d . 1.00
C C6B 0.93269(16) 0.85388(11) 0.43505(11) 0.0237(4) Uani d . 1.00
C C1B 0.93259(16) 0.77761(11) 0.46880(11) 0.0247(4) Uani d . 1.00
C C2B 0.88574(16) 0.77399(11) 0.54089(11) 0.0252(4) Uani d . 1.00
C C3B 0.83370(16) 0.83817(11) 0.57228(11) 0.0242(4) Uani d . 1.00
C C14B 0.69254(16) 0.97331(10) 0.62840(11) 0.0222(4) Uani d . 1.00
C C15B 0.56987(16) 0.96165(11) 0.60911(11) 0.0268(4) Uani d . 1.00
C C16B 0.49399(17) 0.95451(11) 0.66448(12) 0.0298(5) Uani d . 1.00
C C17B 0.53913(17) 0.95787(11) 0.74086(12) 0.0282(4) Uani d . 1.00
C C18B 0.66080(16) 0.96716(11) 0.76036(12) 0.0270(4) Uani d . 1.00
C C19B 0.73859(16) 0.97497(11) 0.70563(11) 0.0221(4) Uani d . 1.00
C C20B 0.87033(16) 0.98517(11) 0.72922(11) 0.0213(4) Uani d . 1.00
C C27B 0.64851(18) 1.30864(12) 0.39121(12) 0.0353(5) Uani d . 1.00
C C28B 0.51632(19) 1.28710(14) 0.36980(13) 0.0500(6) Uani d . 1.00
C C25B 0.74973(17) 1.22856(12) 0.29529(11) 0.0308(5) Uani d . 1.00
C C26B 0.87317(18) 1.26447(12) 0.28673(12) 0.0359(5) Uani d . 1.00
C C23B 0.96527(18) 0.62858(11) 0.46230(12) 0.0311(5) Uani d . 1.00
C C24B 1.08162(19) 0.61184(12) 0.50674(12) 0.0419(5) Uani d . 1.00
C C21B 1.01170(19) 0.71283(12) 0.35719(11) 0.0334(5) Uani d . 1.00
C C22B 0.90840(19) 0.70483(12) 0.29420(12) 0.0391(5) Uani d . 1.00
C C9A 0.80213(16) 0.68192(11) -0.06451(11) 0.0249(4) Uani d . 1.00
C C8A 0.84590(16) 0.60628(11) -0.08668(11) 0.0239(4) Uani d . 1.00
C C7A 0.83537(16) 0.54155(11) -0.04116(11) 0.0230(4) Uani d . 1.00
C C12A 0.77610(16) 0.54502(11) 0.02534(11) 0.0222(4) Uani d . 1.00
C C11A 0.73357(16) 0.62160(11) 0.04646(11) 0.0269(4) Uani d . 1.00
C C10A 0.74587(16) 0.68720(11) 0.00457(11) 0.0264(4) Uani d . 1.00
C C13A 0.76571(16) 0.47473(11) 0.06661(11) 0.0232(4) Uani d . 1.00
C C4A 0.81712(16) 0.40392(11) 0.04120(11) 0.0230(4) Uani d . 1.00
C C5A 0.87533(16) 0.40257(11) -0.02569(11) 0.0224(4) Uani d . 1.00
C C6A 0.92214(16) 0.33482(11) -0.05662(11) 0.0241(4) Uani d . 1.00
C C1A 0.91606(16) 0.26098(11) -0.01902(11) 0.0256(4) Uani d . 1.00
C C2A 0.86306(16) 0.26195(11) 0.05052(11) 0.0262(4) Uani d . 1.00
C C3A 0.81486(16) 0.32957(11) 0.07845(11) 0.0247(4) Uani d . 1.00
C C14A 0.68673(16) 0.47247(11) 0.12900(11) 0.0233(4) Uani d . 1.00
C C15A 0.56556(17) 0.45371(11) 0.10668(12) 0.0292(4) Uani d . 1.00
C C16A 0.48590(17) 0.44929(12) 0.16068(12) 0.0319(5) Uani d . 1.00
C C17A 0.52564(17) 0.46464(11) 0.23766(12) 0.0300(4) Uani d . 1.00
C C18A 0.64616(17) 0.48172(11) 0.26028(12) 0.0277(4) Uani d . 1.00
C C19A 0.72793(16) 0.48491(11) 0.20708(11) 0.0230(4) Uani d . 1.00
C C20A 0.85903(16) 0.49799(11) 0.23319(12) 0.0235(4) Uani d . 1.00
C C27A 0.75459(17) 0.82365(11) -0.08670(12) 0.0330(5) Uani d . 1.00
C C28A 0.62064(18) 0.81610(13) -0.10645(13) 0.0409(5) Uani d . 1.00
C C25A 0.86617(17) 0.74497(12) -0.17806(11) 0.0298(4) Uani d . 1.00
C C26A 0.77640(19) 0.72455(13) -0.24777(11) 0.0387(5) Uani d . 1.00
C C23A 0.95564(18) 0.11495(12) -0.01047(12) 0.0344(5) Uani d . 1.00
C C24A 0.84570(18) 0.05831(12) -0.03624(12) 0.0368(5) Uani d . 1.00
C C21A 0.98746(18) 0.18428(12) -0.12816(12) 0.0348(5) Uani d . 1.00
C C22A 0.88023(19) 0.18476(12) -0.18812(12) 0.0386(5) Uani d . 1.00
C C29A 1.39147(17) 0.59375(11) 0.38322(11) 0.0246(4) Uani d . 1.00
C C34A 1.30914(16) 0.61475(11) 0.32518(11) 0.0250(4) Uani d . 1.00
C C33A 1.21080(16) 0.56133(11) 0.29828(11) 0.0252(4) Uani d . 1.00
C C32A 1.19155(17) 0.48701(11) 0.33185(11) 0.0257(4) Uani d . 1.00
C C31A 1.27562(17) 0.46701(11) 0.39004(11) 0.0258(4) Uani d . 1.00
C C30A 1.37478(17) 0.51900(11) 0.41521(11) 0.0275(4) Uani d . 1.00
C C35A 1.50052(18) 0.64666(12) 0.41029(12) 0.0306(5) Uani d . 1.00
C C36A 1.61415(18) 0.77074(13) 0.39752(13) 0.0410(5) Uani d . 1.00
C C37A 1.60159(19) 0.84407(13) 0.35256(13) 0.0471(6) Uani d . 1.00
C C29B 1.39195(16) 1.09548(11) 0.88757(11) 0.0230(4) Uani d . 1.00
C C34B 1.30324(16) 1.11904(11) 0.83478(11) 0.0247(4) Uani d . 1.00
C C33B 1.21358(16) 1.06213(11) 0.80066(11) 0.0235(4) Uani d . 1.00
C C32B 1.20951(16) 0.98077(11) 0.82163(11) 0.0224(4) Uani d . 1.00
C C31B 1.30135(17) 0.95803(11) 0.87335(11) 0.0238(4) Uani d . 1.00
C C30B 1.39119(16) 1.01438(11) 0.90654(11) 0.0252(4) Uani d . 1.00
C C35B 1.49108(17) 1.15383(11) 0.92221(11) 0.0262(4) Uani d . 1.00
C C36B 1.58894(19) 1.28594(12) 0.91921(13) 0.0406(5) Uani d . 1.00
C C37B 1.5856(2) 1.35179(14) 0.86645(14) 0.0554(7) Uani d . 1.00
H H6BO 1.0703(19) 1.0521(13) 0.7266(12) 0.052(7) Uiso d . 1.00
H H5BO 1.049(2) 0.9436(15) 0.7960(14) 0.089(9) Uiso d . 1.00
H H5AO 1.029(2) 0.4605(14) 0.3091(13) 0.078(9) Uiso d . 1.00
H H6AO 1.067(2) 0.5509(14) 0.2251(13) 0.076(8) Uiso d . 1.00
H H4BO 1.348(2) 0.8715(14) 0.9351(14) 0.081(9) Uiso d . 1.00
H H4AO 1.3091(19) 0.3857(13) 0.4612(12) 0.057(7) Uiso d . 1.00
H H8B 0.8469 1.1128 0.3621 0.029 Uiso c R 1.00
H H11B 0.6763 1.1265 0.5899 0.031 Uiso c R 1.00
H H10B 0.6615 1.2321 0.5141 0.034 Uiso c R 1.00
H H6B 0.9676 0.8603 0.3903 0.028 Uiso c R 1.00
H H2B 0.8913 0.7265 0.5666 0.030 Uiso c R 1.00
H H3B 0.8021 0.8331 0.6183 0.029 Uiso c R 1.00
H H15B 0.5389 0.9587 0.5580 0.032 Uiso c R 1.00
H H16B 0.4125 0.9474 0.6506 0.036 Uiso c R 1.00
H H17B 0.4883 0.9539 0.7786 0.034 Uiso c R 1.00
H H18B 0.6910 0.9682 0.8115 0.032 Uiso c R 1.00
H H27A 0.6737 1.3542 0.3630 0.042 Uiso c R 1.00
H H27B 0.6630 1.3262 0.4453 0.042 Uiso c R 1.00
H H28A 0.5017 1.2689 0.3165 0.075 Uiso c R 1.00
H H28B 0.4737 1.3348 0.3798 0.075 Uiso c R 1.00
H H28C 0.4901 1.2441 0.3996 0.075 Uiso c R 1.00
H H25A 0.6927 1.2548 0.2621 0.037 Uiso c R 1.00
H H25B 0.7436 1.1705 0.2787 0.037 Uiso c R 1.00
H H26A 0.8799 1.3220 0.3029 0.054 Uiso c R 1.00
H H26B 0.8876 1.2571 0.2342 0.054 Uiso c R 1.00
H H26C 0.9304 1.2371 0.3177 0.054 Uiso c R 1.00
H H23A 0.9463 0.5873 0.4197 0.037 Uiso c R 1.00
H H23B 0.9023 0.6246 0.4952 0.037 Uiso c R 1.00
H H24A 1.1434 0.6135 0.4737 0.063 Uiso c R 1.00
H H24B 1.0743 0.5585 0.5259 0.063 Uiso c R 1.00
H H24C 1.1008 0.6529 0.5487 0.063 Uiso c R 1.00
H H21A 1.0623 0.6682 0.3492 0.040 Uiso c R 1.00
H H21B 1.0584 0.7641 0.3544 0.040 Uiso c R 1.00
H H22A 0.8532 0.6604 0.3029 0.059 Uiso c R 1.00
H H22B 0.9374 0.6940 0.2456 0.059 Uiso c R 1.00
H H22C 0.8693 0.7551 0.2943 0.059 Uiso c R 1.00
H H8A 0.8816 0.6000 -0.1316 0.029 Uiso c R 1.00
H H11A 0.6959 0.6272 0.0906 0.032 Uiso c R 1.00
H H10A 0.7173 0.7367 0.0209 0.032 Uiso c R 1.00
H H6A 0.9575 0.3369 -0.1016 0.029 Uiso c R 1.00
H H2A 0.8616 0.2151 0.0773 0.031 Uiso c R 1.00
H H3A 0.7792 0.3275 0.1233 0.030 Uiso c R 1.00
H H15A 0.5382 0.4441 0.0550 0.035 Uiso c R 1.00
H H16A 0.4057 0.4360 0.1452 0.038 Uiso c R 1.00
H H17A 0.4721 0.4635 0.2739 0.036 Uiso c R 1.00
H H18A 0.6727 0.4912 0.3121 0.033 Uiso c R 1.00
H H27C 0.7880 0.8677 -0.1136 0.040 Uiso c R 1.00
H H27D 0.7728 0.8388 -0.0323 0.040 Uiso c R 1.00
H H28D 0.6017 0.8054 -0.1607 0.061 Uiso c R 1.00
H H28E 0.5887 0.8664 -0.0900 0.061 Uiso c R 1.00
H H28F 0.5869 0.7717 -0.0811 0.061 Uiso c R 1.00
H H25C 0.9241 0.7040 -0.1767 0.036 Uiso c R 1.00
H H25D 0.9078 0.7978 -0.1825 0.036 Uiso c R 1.00
H H26D 0.7305 0.6745 -0.2419 0.058 Uiso c R 1.00
H H26E 0.8171 0.7179 -0.2925 0.058 Uiso c R 1.00
H H26F 0.7247 0.7684 -0.2531 0.058 Uiso c R 1.00
H H23C 0.9597 0.1285 0.0442 0.041 Uiso c R 1.00
H H23D 1.0252 0.0863 -0.0202 0.041 Uiso c R 1.00
H H24D 0.7766 0.0889 -0.0352 0.055 Uiso c R 1.00
H H24E 0.8410 0.0151 -0.0025 0.055 Uiso c R 1.00
H H24F 0.8498 0.0350 -0.0873 0.055 Uiso c R 1.00
H H21C 1.0256 0.1336 -0.1366 0.042 Uiso c R 1.00
H H21D 1.0440 0.2294 -0.1349 0.042 Uiso c R 1.00
H H22D 0.8188 0.1456 -0.1773 0.058 Uiso c R 1.00
H H22E 0.9031 0.1704 -0.2379 0.058 Uiso c R 1.00
H H22F 0.8513 0.2386 -0.1869 0.058 Uiso c R 1.00
H H34A 1.3199 0.6648 0.3042 0.030 Uiso c R 1.00
H H30A 1.4304 0.5042 0.4534 0.033 Uiso c R 1.00
H H36A 1.6819 0.7418 0.3844 0.049 Uiso c R 1.00
H H36B 1.6254 0.7873 0.4518 0.049 Uiso c R 1.00
H H37A 1.5847 0.8265 0.2992 0.071 Uiso c R 1.00
H H37B 1.6741 0.8786 0.3608 0.071 Uiso c R 1.00
H H37C 1.5379 0.8743 0.3688 0.071 Uiso c R 1.00
H H34B 1.3040 1.1733 0.8222 0.030 Uiso c R 1.00
H H30B 1.4508 0.9983 0.9414 0.030 Uiso c R 1.00
H H36C 1.6631 1.2599 0.9191 0.049 Uiso c R 1.00
H H36D 1.5822 1.3083 0.9708 0.049 Uiso c R 1.00
H H37D 1.5943 1.3291 0.8158 0.083 Uiso c R 1.00
H H37E 1.6491 1.3929 0.8830 0.083 Uiso c R 1.00
H H37F 1.5111 1.3762 0.8662 0.083 Uiso c R 1.00

loop_
_atom_site_aniso_label
_atom_site_aniso_U_11
_atom_site_aniso_U_22
_atom_site_aniso_U_33
_atom_site_aniso_U_12
_atom_site_aniso_U_13
_atom_site_aniso_U_23
O1B 0.0235(7) 0.0198(6) 0.0263(8) 0.0035(5) 0.0056(5) 0.0030(5)
O2B 0.0230(7) 0.0336(8) 0.0277(8) 0.0003(6) 0.0005(6) 0.0079(6)
O3B 0.0199(7) 0.0332(7) 0.0264(8) -0.0033(6) 0.0022(6) 0.0035(6)
O1A 0.0270(7) 0.0206(6) 0.0251(8) 0.0004(5) 0.0055(6) 0.0029(5)
O2A 0.0295(7) 0.0341(8) 0.0250(8) 0.0019(6) -0.0011(6) 0.0053(6)
O3A 0.0216(7) 0.0382(8) 0.0271(8) -0.0027(6) 0.0015(6) 0.0020(6)
O6A 0.0264(7) 0.0280(7) 0.0312(9) 0.0000(6) -0.0048(6) 0.0043(6)
O5A 0.0246(8) 0.0245(7) 0.0494(10) -0.0009(6) -0.0070(7) 0.0012(6)
O4A 0.0312(8) 0.0278(7) 0.0373(9) -0.0014(6) -0.0038(7) 0.0106(6)
O7A 0.0369(9) 0.0469(9) 0.0520(10) -0.0111(7) -0.0197(8) 0.0210(8)
O8A 0.0266(7) 0.0290(7) 0.0375(9) -0.0048(6) -0.0042(6) 0.0065(6)
O6B 0.0253(7) 0.0249(7) 0.0335(9) -0.0012(6) -0.0085(6) 0.0051(6)
O5B 0.0230(7) 0.0248(7) 0.0372(9) -0.0003(6) -0.0022(6) -0.0005(6)
O4B 0.0327(8) 0.0239(7) 0.0327(9) -0.0003(6) -0.0039(6) 0.0076(6)
O7B 0.0295(8) 0.0345(8) 0.0337(9) -0.0001(6) -0.0082(6) 0.0070(6)
O8B 0.0296(7) 0.0244(7) 0.0387(9) -0.0072(6) -0.0108(6) 0.0057(6)
N2B 0.0309(9) 0.0271(9) 0.0268(10) 0.0075(7) 0.0060(7) 0.0045(7)
N1B 0.0361(9) 0.0227(8) 0.0257(10) 0.0074(7) 0.0095(7) 0.0044(7)
N2A 0.0303(9) 0.0240(8) 0.0275(10) 0.0031(7) 0.0068(7) 0.0063(7)
N1A 0.0339(9) 0.0242(9) 0.0284(10) 0.0057(7) 0.0029(8) 0.0019(7)
C9B 0.0229(10) 0.0238(10) 0.0300(13) 0.0001(8) 0.0018(8) 0.0042(8)
C8B 0.0235(10) 0.0239(10) 0.0247(12) -0.0007(8) 0.0039(8) 0.0024(8)
C7B 0.0186(9) 0.0185(9) 0.0274(12) -0.0001(7) 0.0004(8) -0.0013(8)
C12B 0.0202(10) 0.0234(10) 0.0211(11) -0.0010(8) 0.0010(8) 0.0002(8)
C11B 0.0248(10) 0.0278(10) 0.0247(12) 0.0013(8) 0.0051(8) 0.0005(8)
C10B 0.0299(11) 0.0241(10) 0.0313(13) 0.0050(8) 0.0071(9) 0.0025(9)
C13B 0.0178(9) 0.0241(10) 0.0222(11) -0.0034(8) -0.0036(8) 0.0015(8)
C4B 0.0186(9) 0.0210(9) 0.0237(12) -0.0019(8) 0.0009(8) 0.0011(8)
C5B 0.0208(10) 0.0207(9) 0.0222(12) -0.0009(7) -0.0020(8) 0.0052(8)
C6B 0.0235(10) 0.0249(10) 0.0235(12) 0.0015(8) 0.0047(8) 0.0044(8)
C1B 0.0219(10) 0.0236(10) 0.0281(12) 0.0024(8) -0.0011(8) 0.0028(8)
C2B 0.0262(10) 0.0232(10) 0.0264(12) -0.0002(8) 0.0027(9) 0.0053(8)
C3B 0.0259(10) 0.0237(10) 0.0227(12) -0.0002(8) 0.0022(8) 0.0029(8)
C14B 0.0222(10) 0.0169(9) 0.0277(12) -0.0001(7) 0.0030(8) 0.0033(8)
C15B 0.0240(10) 0.0305(11) 0.0251(12) -0.0014(8) -0.0009(8) 0.0052(9)
C16B 0.0205(10) 0.0313(11) 0.0374(14) -0.0017(8) 0.0023(9) 0.0065(9)
C17B 0.0243(10) 0.0328(11) 0.0291(13) 0.0017(9) 0.0096(9) 0.0046(9)
C18B 0.0260(11) 0.0278(10) 0.0268(12) -0.0010(8) 0.0019(9) 0.0043(9)
C19B 0.0203(10) 0.0181(9) 0.0274(12) -0.0012(7) 0.0011(8) 0.0033(8)
C20B 0.0195(10) 0.0211(9) 0.0222(12) 0.0009(8) 0.0004(8) -0.0015(8)
C27B 0.0443(13) 0.0273(11) 0.0377(14) 0.0122(10) 0.0101(10) 0.0081(9)
C28B 0.0410(14) 0.0589(16) 0.0525(17) 0.0226(12) 0.0041(12) 0.0061(13)
C25B 0.0330(12) 0.0292(11) 0.0316(13) 0.0077(9) 0.0045(9) 0.0056(9)
C26B 0.0402(13) 0.0307(11) 0.0380(14) 0.0004(10) 0.0082(10) 0.0064(10)
C23B 0.0391(12) 0.0211(10) 0.0335(13) 0.0048(9) 0.0054(10) 0.0011(9)
C24B 0.0508(14) 0.0310(12) 0.0430(15) 0.0057(11) -0.0029(11) 0.0056(10)
C21B 0.0445(13) 0.0272(11) 0.0319(13) 0.0107(9) 0.0130(10) 0.0042(9)
C22B 0.0576(15) 0.0273(11) 0.0326(14) 0.0036(10) 0.0062(11) 0.0006(9)
C9A 0.0190(10) 0.0260(10) 0.0285(12) -0.0020(8) -0.0010(8) 0.0038(8)
C8A 0.0232(10) 0.0266(10) 0.0209(11) -0.0032(8) 0.0023(8) 0.0007(8)
C7A 0.0198(10) 0.0214(10) 0.0266(12) 0.0001(8) 0.0001(8) -0.0009(8)
C12A 0.0202(10) 0.0259(10) 0.0196(11) -0.0024(8) -0.0003(8) 0.0020(8)
C11A 0.0248(10) 0.0292(11) 0.0270(12) 0.0013(8) 0.0061(8) 0.0011(9)
C10A 0.0283(11) 0.0234(10) 0.0279(12) 0.0032(8) 0.0049(9) 0.0015(8)
C13A 0.0195(9) 0.0259(10) 0.0220(12) -0.0039(8) -0.0036(8) 0.0012(8)
C4A 0.0194(10) 0.0233(10) 0.0247(12) -0.0027(8) -0.0020(8) 0.0028(8)
C5A 0.0203(10) 0.0227(10) 0.0234(12) -0.0016(8) -0.0015(8) 0.0041(8)
C6A 0.0238(10) 0.0259(10) 0.0218(12) 0.0000(8) 0.0005(8) 0.0011(8)
C1A 0.0224(10) 0.0243(10) 0.0288(12) 0.0010(8) -0.0025(8) 0.0022(8)
C2A 0.0265(10) 0.0240(10) 0.0272(12) -0.0015(8) -0.0013(9) 0.0058(8)
C3A 0.0254(10) 0.0267(10) 0.0211(12) -0.0013(8) 0.0004(8) 0.0023(8)
C14A 0.0211(10) 0.0220(10) 0.0271(12) 0.0004(8) 0.0023(8) 0.0050(8)
C15A 0.0274(11) 0.0330(11) 0.0260(12) -0.0026(9) -0.0013(9) 0.0050(9)
C16A 0.0201(10) 0.0348(12) 0.0408(14) -0.0012(9) 0.0022(9) 0.0071(10)
C17A 0.0271(11) 0.0331(11) 0.0315(13) 0.0019(9) 0.0092(9) 0.0066(9)
C18A 0.0323(11) 0.0254(10) 0.0258(12) 0.0029(9) 0.0040(9) 0.0036(8)
C19A 0.0262(10) 0.0191(9) 0.0234(12) 0.0012(8) 0.0004(8) 0.0027(8)
C20A 0.0229(10) 0.0196(10) 0.0272(13) 0.0003(8) -0.0003(9) 0.0015(8)
C27A 0.0382(12) 0.0241(11) 0.0387(14) 0.0028(9) 0.0097(10) 0.0074(9)
C28A 0.0404(13) 0.0380(13) 0.0497(15) 0.0147(10) 0.0162(11) 0.0136(11)
C25A 0.0304(11) 0.0270(11) 0.0344(13) 0.0037(9) 0.0090(9) 0.0082(9)
C26A 0.0434(13) 0.0420(13) 0.0317(14) 0.0103(11) 0.0042(10) 0.0023(10)
C23A 0.0385(13) 0.0273(11) 0.0381(14) 0.0100(9) 0.0004(10) 0.0057(9)
C24A 0.0422(13) 0.0293(11) 0.0407(14) 0.0063(10) 0.0091(11) 0.0043(10)
C21A 0.0412(13) 0.0285(11) 0.0369(14) 0.0080(10) 0.0114(10) 0.0027(9)
C22A 0.0486(14) 0.0323(12) 0.0336(14) 0.0002(10) 0.0037(11) -0.0019(10)
C29A 0.0245(10) 0.0243(10) 0.0244(12) 0.0002(8) 0.0025(8) -0.0001(8)
C34A 0.0260(10) 0.0225(10) 0.0264(12) 0.0027(8) 0.0030(9) 0.0010(8)
C33A 0.0232(10) 0.0270(10) 0.0254(12) 0.0054(8) 0.0018(8) 0.0001(8)
C32A 0.0226(10) 0.0211(10) 0.0320(13) 0.0010(8) 0.0011(9) -0.0036(8)
C31A 0.0275(11) 0.0218(10) 0.0286(12) 0.0021(8) 0.0048(9) 0.0028(8)
C30A 0.0258(10) 0.0292(11) 0.0264(12) 0.0016(8) -0.0034(9) 0.0039(9)
C35A 0.0330(12) 0.0283(11) 0.0304(13) 0.0018(9) 0.0009(9) 0.0068(9)
C36A 0.0332(12) 0.0380(13) 0.0480(15) -0.0121(10) -0.0067(11) 0.0081(11)
C37A 0.0322(12) 0.0424(13) 0.0659(18) -0.0087(10) -0.0017(12) 0.0191(12)
C29B 0.0217(10) 0.0239(10) 0.0232(11) 0.0010(8) 0.0024(8) 0.0026(8)
C34B 0.0238(10) 0.0214(10) 0.0288(12) 0.0024(8) 0.0018(8) 0.0026(8)
C33B 0.0209(10) 0.0246(10) 0.0254(12) 0.0042(8) 0.0016(8) 0.0037(8)
C32B 0.0207(10) 0.0224(10) 0.0238(12) 0.0014(8) 0.0026(8) -0.0013(8)
C31B 0.0270(10) 0.0203(10) 0.0247(12) 0.0023(8) 0.0046(8) 0.0034(8)
C30B 0.0230(10) 0.0293(10) 0.0228(12) 0.0038(8) -0.0020(8) 0.0032(8)
C35B 0.0252(11) 0.0242(10) 0.0297(13) 0.0029(8) 0.0030(9) 0.0038(9)
C36B 0.0363(13) 0.0327(12) 0.0479(15) -0.0137(10) -0.0092(11) 0.0056(10)
C37B 0.0402(14) 0.0499(15) 0.0739(19) -0.0140(12) -0.0099(13) 0.0287(13)

loop_
_atom_type_symbol
_atom_type_description
_atom_type_scat_dispersion_real
_atom_type_scat_dispersion_imag
_atom_type_scat_source
C C 0.018 0.009
;
International Tables for Crystallography
(1992, Vol. C, Tables 4.2.6.8 and 6.1.1.4)
;
H H 0.000 0.000
;
International Tables for Crystallography
(1992, Vol. C, Table 6.1.1.4)
;
O O 0.049 0.032
;
International Tables for Crystallography
(1992, Vol. C, Tables 4.2.6.8 and 6.1.1.4)
;
N N 0.031 0.018
;
International Tables for Crystallography
(1992, Vol. C, Tables 4.2.6.8 and 6.1.1.4)
;

loop_
_geom_angle_atom_site_label_1
_geom_angle_atom_site_label_2
_geom_angle_atom_site_label_3
_geom_angle
C7B O1B C5B 120.28(14)
C7A O1A C5A 120.36(14)
C33A O6A H6AO 116.1(15)
C32A O5A H5AO 108.2(14)
C31A O4A H4AO 112.7(13)
C35A O8A C36A 116.30(15)
C33B O6B H6BO 117.3(13)
C32B O5B H5BO 108.4(14)
C31B O4B H4BO 108.8(14)
C35B O8B C36B 116.75(14)
C9B N2B C27B 122.96(16)
C9B N2B C25B 121.36(15)
C27B N2B C25B 115.26(15)
C1B N1B C23B 123.73(16)
C1B N1B C21B 121.62(15)
C23B N1B C21B 114.30(15)
C9A N2A C27A 121.28(16)
C9A N2A C25A 122.30(15)
C27A N2A C25A 115.95(15)
C1A N1A C23A 121.87(16)
C1A N1A C21A 121.48(15)
C23A N1A C21A 115.77(15)
N2B C9B C8B 121.31(17)
N2B C9B C10B 121.14(17)
C8B C9B C10B 117.48(17)
C9B C8B C7B 119.55(18)
C9B C8B H8B 120.2
C7B C8B H8B 120.2
O1B C7B C8B 115.67(17)
O1B C7B C12B 120.71(16)
C8B C7B C12B 123.58(17)
C7B C12B C11B 115.51(17)
C7B C12B C13B 119.58(16)
C11B C12B C13B 124.90(18)
C12B C11B C10B 122.45(18)
C12B C11B H11B 118.8
C10B C11B H11B 118.8
C9B C10B C11B 120.88(18)
C9B C10B H10B 119.6
C11B C10B H10B 119.5
C12B C13B C4B 118.65(17)
C12B C13B C14B 119.22(16)
C4B C13B C14B 121.43(16)
C13B C4B C5B 120.14(17)
C13B C4B C3B 124.36(18)
C5B C4B C3B 115.49(16)
O1B C5B C4B 120.50(16)
O1B C5B C6B 115.06(17)
C4B C5B C6B 124.31(17)
C5B C6B C1B 119.11(18)
C5B C6B H6B 120.4
C1B C6B H6B 120.5
N1B C1B C6B 121.08(17)
N1B C1B C2B 121.41(16)
C6B C1B C2B 117.48(16)
C1B C2B C3B 121.37(17)
C1B C2B H2B 119.3
C3B C2B H2B 119.3
C4B C3B C2B 121.89(18)
C4B C3B H3B 119.1
C2B C3B H3B 119.1
C13B C14B C15B 117.01(16)
C13B C14B C19B 124.05(16)
C15B C14B C19B 118.90(17)
C14B C15B C16B 121.18(17)
C14B C15B H15B 119.4
C16B C15B H15B 119.4
C15B C16B C17B 119.98(17)
C15B C16B H16B 120.0
C17B C16B H16B 120.0
C16B C17B C18B 119.23(19)
C16B C17B H17B 120.4
C18B C17B H17B 120.4
C17B C18B C19B 121.70(18)
C17B C18B H18B 119.1
C19B C18B H18B 119.2
C14B C19B C18B 118.97(16)
C14B C19B C20B 120.97(17)
C18B C19B C20B 120.06(16)
O2B C20B O3B 124.95(16)
O2B C20B C19B 117.26(16)
O3B C20B C19B 117.78(16)
N2B C27B C28B 112.09(15)
N2B C27B H27A 109.2
N2B C27B H27B 109.2
C28B C27B H27A 109.2
C28B C27B H27B 109.2
H27A C27B H27B 107.9
C27B C28B H28A 109.5
C27B C28B H28B 109.5
C27B C28B H28C 109.5
H28A C28B H28B 109.5
H28A C28B H28C 109.5
H28B C28B H28C 109.5
N2B C25B C26B 113.12(14)
N2B C25B H25A 109.0
N2B C25B H25B 109.0
C26B C25B H25A 109.0
C26B C25B H25B 109.0
H25A C25B H25B 107.8
C25B C26B H26A 109.5
C25B C26B H26B 109.5
C25B C26B H26C 109.5
H26A C26B H26B 109.5
H26A C26B H26C 109.5
H26B C26B H26C 109.5
N1B C23B C24B 111.32(15)
N1B C23B H23A 109.4
N1B C23B H23B 109.4
C24B C23B H23A 109.4
C24B C23B H23B 109.4
H23A C23B H23B 108.0
C23B C24B H24A 109.5
C23B C24B H24B 109.5
C23B C24B H24C 109.5
H24A C24B H24B 109.5
H24A C24B H24C 109.5
H24B C24B H24C 109.5
N1B C21B C22B 112.00(17)
N1B C21B H21A 109.2
N1B C21B H21B 109.2
C22B C21B H21A 109.2
C22B C21B H21B 109.2
H21A C21B H21B 107.9
C21B C22B H22A 109.5
C21B C22B H22B 109.5
C21B C22B H22C 109.5
H22A C22B H22B 109.5
H22A C22B H22C 109.5
H22B C22B H22C 109.5
N2A C9A C8A 122.07(17)
N2A C9A C10A 120.35(16)
C8A C9A C10A 117.58(17)
C9A C8A C7A 119.43(18)
C9A C8A H8A 120.3
C7A C8A H8A 120.3
O1A C7A C8A 115.54(17)
O1A C7A C12A 120.98(16)
C8A C7A C12A 123.45(17)
C7A C12A C11A 115.86(17)
C7A C12A C13A 119.47(16)
C11A C12A C13A 124.65(18)
C12A C11A C10A 122.18(18)
C12A C11A H11A 118.9
C10A C11A H11A 118.9
C9A C10A C11A 121.38(17)
C9A C10A H10A 119.3
C11A C10A H10A 119.3
C12A C13A C4A 118.63(17)
C12A C13A C14A 120.20(16)
C4A C13A C14A 120.58(16)
C13A C4A C5A 120.35(17)
C13A C4A C3A 124.15(18)
C5A C4A C3A 115.50(16)
O1A C5A C4A 120.19(16)
O1A C5A C6A 115.71(17)
C4A C5A C6A 124.05(17)
C5A C6A C1A 119.04(18)
C5A C6A H6A 120.5
C1A C6A H6A 120.5
N1A C1A C6A 120.83(17)
N1A C1A C2A 121.22(16)
C6A C1A C2A 117.94(16)
C1A C2A C3A 121.38(17)
C1A C2A H2A 119.3
C3A C2A H2A 119.3
C4A C3A C2A 121.98(18)
C4A C3A H3A 119.0
C2A C3A H3A 119.0
C13A C14A C15A 116.74(16)
C13A C14A C19A 123.83(15)
C15A C14A C19A 119.38(18)
C14A C15A C16A 120.74(18)
C14A C15A H15A 119.6
C16A C15A H15A 119.6
C15A C16A C17A 120.03(17)
C15A C16A H16A 120.0
C17A C16A H16A 120.0
C16A C17A C18A 119.49(19)
C16A C17A H17A 120.3
C18A C17A H17A 120.3
C17A C18A C19A 121.39(18)
C17A C18A H18A 119.3
C19A C18A H18A 119.3
C14A C19A C18A 118.90(16)
C14A C19A C20A 120.64(17)
C18A C19A C20A 120.40(17)
O2A C20A O3A 125.32(16)
O2A C20A C19A 116.83(17)
O3A C20A C19A 117.84(17)
N2A C27A C28A 113.88(14)
N2A C27A H27C 108.8
N2A C27A H27D 108.8
C28A C27A H27C 108.8
C28A C27A H27D 108.8
H27C C27A H27D 107.7
C27A C28A H28D 109.5
C27A C28A H28E 109.5
C27A C28A H28F 109.5
H28D C28A H28E 109.5
H28D C28A H28F 109.5
H28E C28A H28F 109.5
N2A C25A C26A 112.96(15)
N2A C25A H25C 109.0
N2A C25A H25D 109.0
C26A C25A H25C 109.0
C26A C25A H25D 109.0
H25C C25A H25D 107.8
C25A C26A H26D 109.5
C25A C26A H26E 109.5
C25A C26A H26F 109.5
H26D C26A H26E 109.5
H26D C26A H26F 109.5
H26E C26A H26F 109.5
N1A C23A C24A 113.03(16)
N1A C23A H23C 109.0
N1A C23A H23D 109.0
C24A C23A H23C 109.0
C24A C23A H23D 109.0
H23C C23A H23D 107.8
C23A C24A H24D 109.5
C23A C24A H24E 109.5
C23A C24A H24F 109.5
H24D C24A H24E 109.5
H24D C24A H24F 109.5
H24E C24A H24F 109.5
N1A C21A C22A 113.73(17)
N1A C21A H21C 108.8
N1A C21A H21D 108.8
C22A C21A H21C 108.8
C22A C21A H21D 108.8
H21C C21A H21D 107.7
C21A C22A H22D 109.5
C21A C22A H22E 109.5
C21A C22A H22F 109.5
H22D C22A H22E 109.5
H22D C22A H22F 109.5
H22E C22A H22F 109.5
C34A C29A C30A 119.76(16)
C34A C29A C35A 122.05(17)
C30A C29A C35A 118.13(16)
C29A C34A C33A 120.45(17)
C29A C34A H34A 119.8
C33A C34A H34A 119.8
O6A C33A C34A 116.93(16)
O6A C33A C32A 123.01(15)
C34A C33A C32A 120.06(16)
O5A C32A C33A 122.47(16)
O5A C32A C31A 118.98(16)
C33A C32A C31A 118.50(16)
O4A C31A C32A 116.68(15)
O4A C31A C30A 121.98(16)
C32A C31A C30A 121.34(17)
C29A C30A C31A 119.83(17)
C29A C30A H30A 120.1
C31A C30A H30A 120.1
O7A C35A O8A 122.74(17)
O7A C35A C29A 124.11(18)
O8A C35A C29A 113.15(16)
O8A C36A C37A 106.78(16)
O8A C36A H36A 110.4
O8A C36A H36B 110.4
C37A C36A H36A 110.4
C37A C36A H36B 110.4
H36A C36A H36B 108.6
C36A C37A H37A 109.5
C36A C37A H37B 109.5
C36A C37A H37C 109.5
H37A C37A H37B 109.5
H37A C37A H37C 109.5
H37B C37A H37C 109.5
C34B C29B C30B 119.96(15)
C34B C29B C35B 121.61(16)
C30B C29B C35B 118.38(16)
C29B C34B C33B 120.49(16)
C29B C34B H34B 119.8
C33B C34B H34B 119.7
O6B C33B C34B 116.78(16)
O6B C33B C32B 123.26(15)
C34B C33B C32B 119.95(16)
O5B C32B C33B 122.60(16)
O5B C32B C31B 118.89(16)
C33B C32B C31B 118.43(15)
O4B C31B C32B 116.59(15)
O4B C31B C30B 121.92(16)
C32B C31B C30B 121.48(17)
C29B C30B C31B 119.58(16)
C29B C30B H30B 120.2
C31B C30B H30B 120.2
O7B C35B O8B 122.68(15)
O7B C35B C29B 124.46(17)
O8B C35B C29B 112.86(15)
O8B C36B C37B 107.23(16)
O8B C36B H36C 110.3
O8B C36B H36D 110.3
C37B C36B H36C 110.3
C37B C36B H36D 110.3
H36C C36B H36D 108.5
C36B C37B H37D 109.5
C36B C37B H37E 109.5
C36B C37B H37F 109.5
H37D C37B H37E 109.5
H37D C37B H37F 109.5
H37E C37B H37F 109.5

loop_
_geom_bond_atom_site_label_1
_geom_bond_atom_site_label_2
_geom_bond_distance
O1B C7B 1.369(2)
O1B C5B 1.377(2)
O2B C20B 1.266(2)
O3B C20B 1.254(2)
O1A C7A 1.366(2)
O1A C5A 1.375(2)
O2A C20A 1.266(2)
O3A C20A 1.255(2)
O6A C33A 1.357(2)
O6A H6AO 0.94(2)
O5A C32A 1.356(2)
O5A H5AO 0.92(2)
O4A C31A 1.370(2)
O4A H4AO 0.92(2)
O7A C35A 1.216(2)
O8A C35A 1.336(2)
O8A C36A 1.455(2)
O6B C33B 1.353(2)
O6B H6BO 0.94(2)
O5B C32B 1.357(2)
O5B H5BO 0.94(2)
O4B C31B 1.376(2)
O4B H4BO 0.97(2)
O7B C35B 1.219(2)
O8B C35B 1.336(2)
O8B C36B 1.449(2)
N2B C9B 1.354(2)
N2B C27B 1.468(2)
N2B C25B 1.480(2)
N1B C1B 1.343(2)
N1B C23B 1.477(2)
N1B C21B 1.465(2)
N2A C9A 1.356(2)
N2A C27A 1.472(2)
N2A C25A 1.469(2)
N1A C1A 1.357(2)
N1A C23A 1.471(2)
N1A C21A 1.465(2)
C9B C8B 1.410(2)
C9B C10B 1.433(2)
C8B C7B 1.378(2)
C8B H8B 0.930
C7B C12B 1.411(2)
C12B C11B 1.414(2)
C12B C13B 1.416(2)
C11B C10B 1.360(2)
C11B H11B 0.930
C10B H10B 0.930
C13B C4B 1.400(2)
C13B C14B 1.490(2)
C4B C5B 1.409(2)
C4B C3B 1.427(2)
C5B C6B 1.366(2)
C6B C1B 1.422(2)
C6B H6B 0.930
C1B C2B 1.435(2)
C2B C3B 1.352(2)
C2B H2B 0.930
C3B H3B 0.930
C14B C15B 1.397(2)
C14B C19B 1.405(2)
C15B C16B 1.377(2)
C15B H15B 0.930
C16B C17B 1.386(2)
C16B H16B 0.930
C17B C18B 1.385(2)
C17B H17B 0.930
C18B C19B 1.385(2)
C18B H18B 0.930
C19B C20B 1.506(2)
C27B C28B 1.521(2)
C27B H27A 0.970
C27B H27B 0.970
C28B H28A 0.960
C28B H28B 0.960
C28B H28C 0.960
C25B C26B 1.512(2)
C25B H25A 0.970
C25B H25B 0.970
C26B H26A 0.960
C26B H26B 0.960
C26B H26C 0.960
C23B C24B 1.516(2)
C23B H23A 0.970
C23B H23B 0.970
C24B H24A 0.960
C24B H24B 0.960
C24B H24C 0.960
C21B C22B 1.520(2)
C21B H21A 0.970
C21B H21B 0.970
C22B H22A 0.960
C22B H22B 0.960
C22B H22C 0.960
C9A C8A 1.409(2)
C9A C10A 1.436(2)
C8A C7A 1.382(2)
C8A H8A 0.930
C7A C12A 1.414(2)
C12A C11A 1.412(2)
C12A C13A 1.411(2)
C11A C10A 1.355(2)
C11A H11A 0.930
C10A H10A 0.930
C13A C4A 1.398(2)
C13A C14A 1.495(2)
C4A C5A 1.413(2)
C4A C3A 1.425(2)
C5A C6A 1.365(2)
C6A C1A 1.422(2)
C6A H6A 0.930
C1A C2A 1.424(2)
C2A C3A 1.351(2)
C2A H2A 0.930
C3A H3A 0.930
C14A C15A 1.399(2)
C14A C19A 1.403(2)
C15A C16A 1.386(3)
C15A H15A 0.930
C16A C17A 1.385(2)
C16A H16A 0.930
C17A C18A 1.390(2)
C17A H17A 0.930
C18A C19A 1.392(2)
C18A H18A 0.930
C19A C20A 1.509(2)
C27A C28A 1.520(2)
C27A H27C 0.970
C27A H27D 0.970
C28A H28D 0.960
C28A H28E 0.960
C28A H28F 0.960
C25A C26A 1.515(2)
C25A H25C 0.970
C25A H25D 0.970
C26A H26D 0.960
C26A H26E 0.960
C26A H26F 0.960
C23A C24A 1.514(2)
C23A H23C 0.970
C23A H23D 0.970
C24A H24D 0.960
C24A H24E 0.960
C24A H24F 0.960
C21A C22A 1.527(2)
C21A H21C 0.970
C21A H21D 0.970
C22A H22D 0.960
C22A H22E 0.960
C22A H22F 0.960
C29A C34A 1.390(2)
C29A C30A 1.394(2)
C29A C35A 1.479(2)
C34A C33A 1.392(2)
C34A H34A 0.930
C33A C32A 1.406(2)
C32A C31A 1.398(2)
C31A C30A 1.380(2)
C30A H30A 0.930
C36A C37A 1.492(3)
C36A H36A 0.970
C36A H36B 0.970
C37A H37A 0.960
C37A H37B 0.960
C37A H37C 0.960
C29B C34B 1.392(2)
C29B C30B 1.392(2)
C29B C35B 1.477(2)
C34B C33B 1.390(2)
C34B H34B 0.930
C33B C32B 1.407(2)
C32B C31B 1.400(2)
C31B C30B 1.381(2)
C30B H30B 0.930
C36B C37B 1.474(3)
C36B H36C 0.970
C36B H36D 0.970
C37B H37D 0.960
C37B H37E 0.960
C37B H37F 0.960

loop_
_geom_contact_atom_site_label_1
_geom_contact_atom_site_label_2
_geom_contact_distance
_geom_contact_site_symmetry_2
O2B O5B 2.5636(18) .
O3B O6B 2.5811(17) .
O2A O5A 2.5690(19) .
O3A O6A 2.6303(17) .
O6A O3A 2.6303(17) .
O5A O2A 2.5690(19) .
O4A O7A 2.779(2) 2_866
O7A O4A 2.779(2) 2_866
O6B O3B 2.5811(17) .
O5B O2B 2.5636(18) .
O4B O7B 2.7957(19) 2_877
O7B O4B 2.7957(19) 2_877

loop_
_geom_hbond_atom_site_label_D
_geom_hbond_atom_site_label_H
_geom_hbond_atom_site_label_A
_geom_hbond_site_symmetry_A
_geom_hbond_distance_DH
_geom_hbond_distance_HA
_geom_hbond_distance_DA
_geom_hbond_angle_DHA
_geom_hbond_publ_flag
O6A H6AO O2A . 0.94(2) 2.72(2) 3.4413(18) 133.8(18) yes
O6A H6AO O3A . 0.94(2) 1.72(2) 2.6303(17) 162(2) yes
O6A H6AO O5A . 0.94(2) 2.53(2) 2.8733(19) 102.2(17) yes
O5A H5AO O2A . 0.92(2) 1.66(2) 2.5690(19) 167(2) yes
O5A H5AO O3A . 0.92(2) 2.62(2) 3.1884(18) 120.4(18) yes
O4A H4AO O7A 2_866 0.92(2) 1.86(2) 2.779(2) 178.8(10) yes
O6B H6BO O2B . 0.94(2) 2.72(2) 3.4156(18) 131.4(16) yes
O6B H6BO O3B . 0.94(2) 1.68(2) 2.5811(17) 159(2) yes
O6B H6BO O5B . 0.94(2) 2.55(2) 2.8799(19) 101.0(15) yes
O5B H5BO O2B . 0.94(2) 1.64(2) 2.5636(18) 166(2) yes
O5B H5BO O3B . 0.94(2) 2.66(2) 3.2473(18) 121.5(19) yes
O4B H4BO O7B 2_877 0.97(2) 1.83(2) 2.7957(19) 175(2) yes

loop_
_geom_torsion_atom_site_label_1
_geom_torsion_atom_site_label_2
_geom_torsion_atom_site_label_3
_geom_torsion_atom_site_label_4
_geom_torsion
C7B O1B C5B C4B -3.1(2)
C7B O1B C5B C6B 172.93(14)
C5B O1B C7B C8B -172.94(14)
C5B O1B C7B C12B 4.6(2)
C7A O1A C5A C4A -0.4(2)
C7A O1A C5A C6A 177.32(14)
C5A O1A C7A C8A -178.16(14)
C5A O1A C7A C12A 0.2(2)
C35A O8A C36A C37A 177.21(17)
C36A O8A C35A O7A 4.5(2)
C36A O8A C35A C29A -175.36(16)
C35B O8B C36B C37B 165.84(17)
C36B O8B C35B O7B 3.9(2)
C36B O8B C35B C29B -175.40(16)
C9B N2B C27B C28B -87.6(2)
C27B N2B C9B C8B 178.66(15)
C27B N2B C9B C10B 1.6(2)
C9B N2B C25B C26B -89.2(2)
C25B N2B C9B C8B 6.5(2)
C25B N2B C9B C10B -170.61(15)
C27B N2B C25B C26B 98.01(18)
C25B N2B C27B C28B 85.0(2)
C1B N1B C23B C24B -96.8(2)
C23B N1B C1B C6B -175.11(16)
C23B N1B C1B C2B 2.8(2)
C1B N1B C21B C22B -79.9(2)
C21B N1B C1B C6B -2.3(2)
C21B N1B C1B C2B 175.63(16)
C23B N1B C21B C22B 93.53(19)
C21B N1B C23B C24B 89.91(19)
C9A N2A C27A C28A -73.2(2)
C27A N2A C9A C8A 173.33(15)
C27A N2A C9A C10A -6.7(2)
C9A N2A C25A C26A 93.2(2)
C25A N2A C9A C8A 1.5(2)
C25A N2A C9A C10A -178.48(15)
C27A N2A C25A C26A -79.03(19)
C25A N2A C27A C28A 99.11(19)
C1A N1A C23A C24A 93.3(2)
C23A N1A C1A C6A 178.26(15)
C23A N1A C1A C2A -2.8(2)
C1A N1A C21A C22A -66.2(2)
C21A N1A C1A C6A -13.0(2)
C21A N1A C1A C2A 165.94(16)
C23A N1A C21A C22A 103.19(18)
C21A N1A C23A C24A -76.1(2)
N2B C9B C8B C7B -170.64(16)
N2B C9B C10B C11B 170.33(16)
C8B C9B C10B C11B -6.9(2)
C10B C9B C8B C7B 6.5(2)
C9B C8B C7B O1B 176.91(14)
C9B C8B C7B C12B -0.5(2)
O1B C7B C12B C11B 177.48(14)
O1B C7B C12B C13B -3.7(2)
C8B C7B C12B C11B -5.2(2)
C8B C7B C12B C13B 173.66(16)
C7B C12B C11B C10B 4.9(2)
C7B C12B C13B C4B 1.2(2)
C7B C12B C13B C14B -169.33(15)
C11B C12B C13B C4B 179.95(14)
C11B C12B C13B C14B 9.4(2)
C13B C12B C11B C10B -173.88(17)
C12B C11B C10B C9B 1.0(2)
C12B C13B C4B C5B 0.3(2)
C12B C13B C4B C3B -178.75(16)
C12B C13B C14B C15B 69.8(2)
C12B C13B C14B C19B -112.6(2)
C4B C13B C14B C15B -100.5(2)
C4B C13B C14B C19B 77.1(2)
C14B C13B C4B C5B 170.59(15)
C14B C13B C4B C3B -8.4(2)
C13B C4B C5B O1B 0.6(2)
C13B C4B C5B C6B -174.98(16)
C13B C4B C3B C2B 176.06(16)
C5B C4B C3B C2B -3.0(2)
C3B C4B C5B O1B 179.72(14)
C3B C4B C5B C6B 4.1(2)
O1B C5B C6B C1B -175.98(14)
C4B C5B C6B C1B -0.2(2)
C5B C6B C1B N1B 173.16(16)
C5B C6B C1B C2B -4.8(2)
N1B C1B C2B C3B -172.05(16)
C6B C1B C2B C3B 5.9(2)
C1B C2B C3B C4B -2.0(2)
C13B C14B C15B C16B 179.90(16)
C13B C14B C19B C18B -179.28(16)
C13B C14B C19B C20B 0.8(2)
C15B C14B C19B C18B -1.7(2)
C15B C14B C19B C20B 178.41(16)
C19B C14B C15B C16B 2.1(2)
C14B C15B C16B C17B -0.8(2)
C15B C16B C17B C18B -1.0(2)
C16B C17B C18B C19B 1.4(2)
C17B C18B C19B C14B -0.1(2)
C17B C18B C19B C20B 179.85(16)
C14B C19B C20B O2B -156.93(16)
C14B C19B C20B O3B 22.2(2)
C18B C19B C20B O2B 23.2(2)
C18B C19B C20B O3B -157.74(17)
N2A C9A C8A C7A 178.73(16)
N2A C9A C10A C11A 179.06(16)
C8A C9A C10A C11A -1.0(2)
C10A C9A C8A C7A -1.2(2)
C9A C8A C7A O1A -177.84(14)
C9A C8A C7A C12A 3.9(2)
O1A C7A C12A C11A 177.77(15)
O1A C7A C12A C13A -0.7(2)
C8A C7A C12A C11A -4.0(2)
C8A C7A C12A C13A 177.50(16)
C7A C12A C11A C10A 1.7(2)
C7A C12A C13A C4A 1.4(2)
C7A C12A C13A C14A -169.81(15)
C11A C12A C13A C4A -176.87(16)
C11A C12A C13A C14A 11.9(2)
C13A C12A C11A C10A -179.93(16)
C12A C11A C10A C9A 0.7(2)
C12A C13A C4A C5A -1.7(2)
C12A C13A C4A C3A 178.79(16)
C12A C13A C14A C15A 81.0(2)
C12A C13A C14A C19A -101.5(2)
C4A C13A C14A C15A -90.1(2)
C4A C13A C14A C19A 87.4(2)
C14A C13A C4A C5A 169.51(15)
C14A C13A C4A C3A -10.0(2)
C13A C4A C5A O1A 1.2(2)
C13A C4A C5A C6A -176.33(16)
C13A C4A C3A C2A 178.16(17)
C5A C4A C3A C2A -1.4(2)
C3A C4A C5A O1A -179.26(14)
C3A C4A C5A C6A 3.2(2)
O1A C5A C6A C1A -179.54(14)
C4A C5A C6A C1A -1.9(2)
C5A C6A C1A N1A 177.70(16)
C5A C6A C1A C2A -1.3(2)
N1A C1A C2A C3A -175.92(16)
C6A C1A C2A C3A 3.0(2)
C1A C2A C3A C4A -1.7(2)
C13A C14A C15A C16A 179.23(17)
C13A C14A C19A C18A 179.76(17)
C13A C14A C19A C20A -2.8(2)
C15A C14A C19A C18A -2.7(2)
C15A C14A C19A C20A 174.71(16)
C19A C14A C15A C16A 1.6(2)
C14A C15A C16A C17A 0.9(2)
C15A C16A C17A C18A -2.1(2)
C16A C17A C18A C19A 0.9(2)
C17A C18A C19A C14A 1.5(2)
C17A C18A C19A C20A -175.93(16)
C14A C19A C20A O2A -163.72(16)
C14A C19A C20A O3A 15.0(2)
C18A C19A C20A O2A 13.7(2)
C18A C19A C20A O3A -167.57(16)
C34A C29A C30A C31A -1.2(2)
C30A C29A C34A C33A -0.6(2)
C34A C29A C35A O7A -174.4(2)
C34A C29A C35A O8A 5.5(2)
C35A C29A C34A C33A 176.44(18)
C30A C29A C35A O7A 2.7(3)
C30A C29A C35A O8A -177.43(17)
C35A C29A C30A C31A -178.35(18)
C29A C34A C33A O6A -177.54(17)
C29A C34A C33A C32A 2.6(2)
O6A C33A C32A O5A 0.0(2)
O6A C33A C32A C31A 177.44(17)
C34A C33A C32A O5A 179.93(17)
C34A C33A C32A C31A -2.7(2)
O5A C32A C31A O4A -1.6(2)
O5A C32A C31A C30A 178.38(18)
C33A C32A C31A O4A -179.07(17)
C33A C32A C31A C30A 0.9(2)
O4A C31A C30A C29A -179.02(17)
C32A C31A C30A C29A 1.0(3)
C34B C29B C30B C31B -0.7(2)
C30B C29B C34B C33B 0.0(2)
C34B C29B C35B O7B 175.68(19)
C34B C29B C35B O8B -5.0(2)
C35B C29B C34B C33B 177.35(18)
C30B C29B C35B O7B -6.9(3)
C30B C29B C35B O8B 172.40(17)
C35B C29B C30B C31B -178.20(18)
C29B C34B C33B O6B -177.61(17)
C29B C34B C33B C32B 2.5(2)
O6B C33B C32B O5B -0.6(3)
O6B C33B C32B C31B 176.04(18)
C34B C33B C32B O5B 179.29(18)
C34B C33B C32B C31B -4.0(2)
O5B C32B C31B O4B 1.3(2)
O5B C32B C31B C30B -179.88(18)
C33B C32B C31B O4B -175.53(17)
C33B C32B C31B C30B 3.3(2)
O4B C31B C30B C29B 177.84(18)
C32B C31B C30B C29B -0.9(3)

loop_
_cod_related_entry_id
_cod_related_entry_database
_cod_related_entry_code
1 ChemSpider 21123040
